data_2008094
loop_
_publ_author_name
'Marzotto, Armando'
'Clemente, Dore Augusto'
'Valle, Giovanni'

_publ_section_title
;
 Cobalt(II) complexes of piperazine and derivatives:
 1-methylpiperazin-4-ium
 trichloro(1-methylpiperazine-<i>N</i>^4^)cobaltate(II)
;
_journal_issue 1
_journal_name_full 'Acta Crystallographica Section C'
_journal_page_first 43
_journal_page_last 46
_journal_paper_doi 10.1107/S0108270198009603
_journal_volume 55
_journal_year 1999
_chemical_formula_iupac (C~5~H~13~N~2~)[CoCl~3~(C~5~H~12~N~2~)]
_chemical_formula_moiety 'C5 H13 N2 1+ , C5 H12 Cl3 Co N2 1-'
_chemical_formula_structural '(C5 H13 N2) (Co Cl3 (C5 H12 N2) )'
_chemical_formula_sum 'C10 H25 Cl3 Co N4'
_chemical_formula_weight 366.62
_chemical_name_systematic
;
N-Methylpiperazinium Trichloro(N-methylpiperazine-N^1^)cobaltate(II)
;
_space_group_IT_number 2
_symmetry_cell_setting triclinic
_symmetry_space_group_name_Hall '-P 1'
_symmetry_space_group_name_H-M 'P -1'
_audit_creation_method 'SHELXL and manual form'
_cell_angle_alpha 103.20(3)
_cell_angle_beta 108.60(4)
_cell_angle_gamma 91.40(3)
_cell_formula_units_Z 2
_cell_length_a 8.956(2)
_cell_length_b 11.760(3)
_cell_length_c 8.781(2)
_cell_measurement_reflns_used 25
_cell_measurement_temperature 293(2)
_cell_measurement_theta_max 20
_cell_measurement_theta_min 14
_cell_volume 848.6(4)
_computing_cell_refinement 'Pavia University Philips PW1100/20 software'
_computing_data_collection 'Philips PW1100/20 software'
_computing_data_reduction 'RIFLUP80 (Biagini Cingi et al., 1980)'
_computing_molecular_graphics 'ORTEPII (Johnson, 1976)'
_computing_publication_material 'PARST (Nardelli, 1995)'
_computing_structure_refinement 'SHELXL93 (Sheldrick, 1993)'
_computing_structure_solution 'SHELXS86 (Sheldrick, 1985)'
_diffrn_ambient_temperature 293(2)
_diffrn_measurement_device 'Philips PW1100/20 diffractometer'
_diffrn_measurement_method \w/2\q
_diffrn_radiation_monochromator graphite
_diffrn_radiation_source 'fine-focus sealed X-ray tube'
_diffrn_radiation_type 'Mo K\a'
_diffrn_radiation_wavelength 0.71070
_diffrn_reflns_av_R_equivalents 0.000
_diffrn_reflns_av_sigmaI/netI 0.026
_diffrn_reflns_limit_h_max 11
_diffrn_reflns_limit_h_min -11
_diffrn_reflns_limit_k_max 15
_diffrn_reflns_limit_k_min -15
_diffrn_reflns_limit_l_max 11
_diffrn_reflns_limit_l_min 0
_diffrn_reflns_number 4102
_diffrn_reflns_theta_max 28.01
_diffrn_reflns_theta_min 2.41
_diffrn_standards_decay_% 0
_diffrn_standards_interval_count 60
_diffrn_standards_number 3
_exptl_absorpt_coefficient_mu 1.474
_exptl_absorpt_correction_T_max 0.86
_exptl_absorpt_correction_T_min 0.69
_exptl_absorpt_correction_type 'semi-empirical via \y scans (North et al., 1968)'
_exptl_crystal_colour 'light blue'
_exptl_crystal_density_diffrn 1.435
_exptl_crystal_density_meas ?
_exptl_crystal_description parallelepiped
_exptl_crystal_F_000 382
_exptl_crystal_size_max 0.5
_exptl_crystal_size_mid 0.3
_exptl_crystal_size_min 0.1
_refine_diff_density_max 0.679
_refine_diff_density_min -0.432
_refine_ls_extinction_method none
_refine_ls_goodness_of_fit_all 1.073
_refine_ls_goodness_of_fit_obs 1.097
_refine_ls_hydrogen_treatment constr
_refine_ls_matrix_type full
_refine_ls_number_parameters 163
_refine_ls_number_reflns 4102
_refine_ls_number_restraints 0
_refine_ls_restrained_S_all 1.073
_refine_ls_restrained_S_obs 1.097
_refine_ls_R_factor_all 0.055
_refine_ls_R_factor_obs 0.033
_refine_ls_shift/esd_max -0.001
_refine_ls_shift/esd_mean 0.000
_refine_ls_structure_factor_coef Fsqd
_refine_ls_weighting_details 'w = 1/[\s^2^(Fo^2^)+(0.0554P)^2^] where P=(Fo^2^+2Fc^2^)/3'
_refine_ls_weighting_scheme calc
_refine_ls_wR_factor_all 0.097
_refine_ls_wR_factor_obs 0.086
_reflns_number_observed 3096
_reflns_number_total 4102
_reflns_observed_criterion I>2\s(I)
_cod_data_source_file na1379.cif
_cod_data_source_block car1
_cod_depositor_comments
;
The following automatic conversions were performed:

'_chemical_melting_point' value 'not measured' was changed to '?' -
the value is undefined or not given.

Automatic conversion script
Id: cif_fix_values 1715 2011-07-08 13:25:40Z adriana 

The following automatic conversions were performed:

'_exptl_crystal_density_meas' value 'not measured' was changed to '?'
- the value is perceived as not measured.

Automatic conversion script
Id: cif_fix_values 3008 2015-01-20 13:52:24Z robertas 

The following automatic conversions were performed:

'_refine_ls_weighting_scheme' value 'calc w =
1/[\s^2^(Fo^2^)+(0.0554P)^2^] where P=(Fo^2^+2Fc^2^)/3' was changed
to 'calc'. New tag '_refine_ls_weighting_details' was created. The
value of the new tag was set to 'w = 1/[\s^2^(Fo^2^)+(0.0554P)^2^]
where P=(Fo^2^+2Fc^2^)/3'.

Automatic conversion script
Id: cif_fix_values 3143 2015-03-26 13:38:13Z robertas 
;
_cod_original_cell_volume 848.6(3)
_cod_database_code 2008094

loop_
_symmetry_equiv_pos_as_xyz
'x, y, z'
'-x, -y, -z'

loop_
_atom_site_aniso_label
_atom_site_aniso_U_11
_atom_site_aniso_U_22
_atom_site_aniso_U_33
_atom_site_aniso_U_12
_atom_site_aniso_U_13
_atom_site_aniso_U_23
Co 0.0338(2) 0.0350(2) 0.0359(2) 0.00507(11) 0.01161(12) 0.00604(12)
Cl1 0.0513(3) 0.0411(3) 0.0365(3) 0.0085(2) 0.0127(2) 0.0035(2)
Cl2 0.0495(4) 0.0376(3) 0.0787(5) 0.0122(3) 0.0127(3) 0.0100(3)
Cl3 0.0672(4) 0.0610(4) 0.0577(4) -0.0002(3) 0.0385(3) 0.0128(3)
N1 0.0348(9) 0.0337(9) 0.0278(8) 0.0040(7) 0.0107(7) 0.0054(7)
N2 0.0328(9) 0.0413(10) 0.0312(9) 0.0064(7) 0.0091(7) 0.0089(8)
N3 0.0436(10) 0.0354(9) 0.0417(10) 0.0040(8) 0.0182(8) 0.0085(8)
N4 0.0424(10) 0.0361(9) 0.0377(10) 0.0015(8) 0.0173(8) 0.0084(8)
C1 0.0428(12) 0.0319(10) 0.0350(11) 0.0092(9) 0.0113(9) 0.0030(9)
C2 0.0429(12) 0.0339(11) 0.0367(11) 0.0008(9) 0.0073(9) 0.0029(9)
C3 0.0432(12) 0.0373(11) 0.0378(12) 0.0117(9) 0.0162(10) 0.0074(9)
C4 0.0407(11) 0.0302(10) 0.0333(11) 0.0043(8) 0.0120(9) 0.0020(8)
C5 0.0343(12) 0.070(2) 0.0465(14) 0.0037(11) 0.0064(10) 0.0132(13)
C6 0.0356(11) 0.0418(12) 0.0415(12) -0.0013(9) 0.0116(9) 0.0087(10)
C7 0.0399(12) 0.0419(12) 0.0417(12) 0.0067(9) 0.0152(10) 0.0136(10)
C8 0.0393(12) 0.0490(13) 0.0443(13) -0.0046(10) 0.0146(10) 0.0089(11)
C9 0.0371(12) 0.0577(15) 0.0413(13) 0.0085(10) 0.0135(10) 0.0149(11)
C10 0.078(2) 0.0403(13) 0.053(2) 0.0025(13) 0.0280(14) 0.0063(12)

loop_
_atom_site_label
_atom_site_fract_x
_atom_site_fract_y
_atom_site_fract_z
_atom_site_U_iso_or_equiv
_atom_site_thermal_displace_type
_atom_site_calc_flag
_atom_site_refinement_flags
_atom_site_occupancy
_atom_site_disorder_group
_atom_site_type_symbol
Co 0.85428(3) 0.71353(3) 0.23134(4) 0.03537(10) Uani d . 1 . Co
Cl1 0.78880(7) 0.58350(5) -0.01739(7) 0.04444(15) Uani d . 1 . Cl
Cl2 0.78474(8) 0.89181(5) 0.20455(10) 0.0580(2) Uani d . 1 . Cl
Cl3 0.76149(9) 0.62545(6) 0.39317(9) 0.0581(2) Uani d . 1 . Cl
N1 1.0967(2) 0.73520(15) 0.3388(2) 0.0324(4) Uani d . 1 . N
H1 1.1384(2) 0.75688(15) 0.2665(2) 0.039 Uiso calc PR 0.85 . H
N2 1.3787(2) 0.7321(2) 0.6171(2) 0.0355(4) Uani d . 1 . N
H2 1.3296(2) 0.7104(2) 0.6838(2) 0.043 Uiso calc PR 0.25 . H
N3 1.2706(2) 0.6459(2) 0.8474(2) 0.0394(4) Uani d . 1 . N
HN3A 1.2753(2) 0.5683(2) 0.8129(2) 0.047 Uiso calc R 1 . H
HN3B 1.2944(2) 0.6813(2) 0.7761(2) 0.047 Uiso calc PR 0.75 . H
N4 1.2117(2) 0.8328(2) 1.0893(2) 0.0380(4) Uani d . 1 . N
H4 1.1907(2) 0.7879(2) 1.1532(2) 0.046 Uiso calc PR 0.15 . H
C1 1.1476(3) 0.8296(2) 0.4936(3) 0.0378(5) Uani d . 1 . C
H1A 1.0941(3) 0.8127(2) 0.5674(3) 0.057 Uiso calc R 1 . H
H1B 1.1161(3) 0.9032(2) 0.4680(3) 0.057 Uiso calc R 1 . H
C2 1.3249(3) 0.8428(2) 0.5814(3) 0.0404(5) Uani d . 1 . C
H2A 1.3788(3) 0.8670(2) 0.5123(3) 0.061 Uiso calc R 1 . H
H2B 1.3520(3) 0.9033(2) 0.6844(3) 0.061 Uiso calc R 1 . H
C3 1.3375(3) 0.6407(2) 0.4609(3) 0.0390(5) Uani d . 1 . C
H3A 1.3722(3) 0.5671(2) 0.4840(3) 0.058 Uiso calc R 1 . H
H3B 1.3918(3) 0.6625(2) 0.3906(3) 0.058 Uiso calc R 1 . H
C4 1.1606(3) 0.6249(2) 0.3713(3) 0.0358(5) Uani d . 1 . C
H4A 1.1371(3) 0.5667(2) 0.2665(3) 0.054 Uiso calc R 1 . H
H4B 1.1079(3) 0.5953(2) 0.4374(3) 0.054 Uiso calc R 1 . H
C5 1.5510(3) 0.7470(3) 0.7018(3) 0.0521(6) Uani d . 1 . C
H5A 1.5854(3) 0.6739(3) 0.7237(3) 0.078 Uiso calc R 1 . H
H5B 1.5769(3) 0.8060(3) 0.8045(3) 0.078 Uiso calc R 1 . H
H5C 1.6031(3) 0.7708(3) 0.6323(3) 0.078 Uiso calc R 1 . H
C6 1.1063(3) 0.6671(2) 0.8460(3) 0.0403(5) Uani d . 1 . C
H6A 1.0740(3) 0.6188(2) 0.9083(3) 0.060 Uiso calc R 1 . H
H6B 1.0337(3) 0.6446(2) 0.7327(3) 0.060 Uiso calc R 1 . H
C7 1.0977(3) 0.7943(2) 0.9209(3) 0.0402(5) Uani d . 1 . C
H7A 1.1199(3) 0.8420(2) 0.8525(3) 0.060 Uiso calc R 1 . H
H7B 0.9915(3) 0.8051(2) 0.9239(3) 0.060 Uiso calc R 1 . H
C8 1.3710(3) 0.8184(2) 1.0825(3) 0.0447(5) Uani d . 1 . C
H8A 1.4477(3) 0.8470(2) 1.1930(3) 0.067 Uiso calc R 1 . H
H8B 1.3926(3) 0.8648(2) 1.0122(3) 0.067 Uiso calc R 1 . H
C9 1.3886(3) 0.6915(2) 1.0154(3) 0.0448(5) Uani d . 1 . C
H9A 1.4947(3) 0.6843(2) 1.0102(3) 0.067 Uiso calc R 1 . H
H9B 1.3733(3) 0.6455(2) 1.0890(3) 0.067 Uiso calc R 1 . H
C10 1.1984(4) 0.9562(2) 1.1603(4) 0.0565(7) Uani d . 1 . C
H10A 1.0947(4) 0.9638(2) 1.1689(4) 0.085 Uiso calc R 1 . H
H10B 1.2149(4) 1.0033(2) 1.0899(4) 0.085 Uiso calc R 1 . H
H10C 1.2768(4) 0.9824(2) 1.2686(4) 0.085 Uiso calc R 1 . H

loop_
_atom_type_symbol
_atom_type_description
_atom_type_scat_dispersion_real
_atom_type_scat_dispersion_imag
_atom_type_scat_source
Co Co 0.3494 0.9721 'International Tables Vol C Tables 4.2.6.8 and 6.1.1.4'
Cl Cl 0.1484 0.1585 'International Tables Vol C Tables 4.2.6.8 and 6.1.1.4'
N N 0.0061 0.0033 'International Tables Vol C Tables 4.2.6.8 and 6.1.1.4'
C C 0.0033 0.0016 'International Tables Vol C Tables 4.2.6.8 and 6.1.1.4'
H H 0.0000 0.0000 'International Tables Vol C Tables 4.2.6.8 and 6.1.1.4'

loop_
_geom_angle_atom_site_label_1
_geom_angle_atom_site_label_2
_geom_angle_atom_site_label_3
_geom_angle
_geom_angle_publ_flag
N1 Co Cl2 105.53(6) yes
N1 Co Cl1 108.83(7) yes
Cl2 Co Cl1 111.30(4) yes
N1 Co Cl3 105.66(6) yes
Cl2 Co Cl3 119.06(4) yes
Cl1 Co Cl3 106.02(4) yes
C1 N1 C4 110.1(2) no
C1 N1 Co 111.20(13) no
C4 N1 Co 112.01(13) no
C2 N2 C3 109.2(2) no
C2 N2 C5 109.9(2) no
C3 N2 C5 109.9(2) no
C9 N3 C6 111.5(2) no
C8 N4 C7 108.9(2) no
C8 N4 C10 110.4(2) no
C7 N4 C10 109.6(2) no
N1 C1 C2 112.5(2) no
N2 C2 C1 111.0(2) no
N2 C3 C4 110.7(2) no
N1 C4 C3 112.9(2) no
N3 C6 C7 111.0(2) no
N4 C7 C6 110.8(2) no
N4 C8 C9 111.2(2) no
N3 C9 C8 110.1(2) no

loop_
_geom_bond_atom_site_label_1
_geom_bond_atom_site_label_2
_geom_bond_site_symmetry_1
_geom_bond_site_symmetry_2
_geom_bond_distance
_geom_bond_publ_flag
Co N1 . . 2.055(2) yes
Co Cl2 . . 2.2438(9) yes
Co Cl1 . . 2.2509(11) yes
Co Cl3 . . 2.2730(9) yes
N1 C1 . . 1.476(3) no
N1 C4 . . 1.480(3) no
N2 C2 . . 1.464(3) no
N2 C3 . . 1.469(3) no
N2 C5 . . 1.470(3) no
N3 C9 . . 1.483(3) no
N3 C6 . . 1.495(3) no
N4 C8 . . 1.459(3) no
N4 C7 . . 1.463(3) no
N4 C10 . . 1.467(3) no
C1 C2 . . 1.514(3) no
C3 C4 . . 1.512(3) no
C6 C7 . . 1.505(3) no
C8 C9 . . 1.506(4) no

loop_
_geom_torsion_atom_site_label_1
_geom_torsion_atom_site_label_2
_geom_torsion_atom_site_label_3
_geom_torsion_atom_site_label_4
_geom_torsion
_geom_torsion_publ_flag
N1 C1 C2 N2 -56.7(2) yes
N2 C3 C4 N1 56.3(2) yes
N3 C6 C7 N4 -56.2(3) yes
N4 C8 C9 N3 58.3(3) yes
